data_7241738
loop_
_publ_author_name
'Ye, Yang'
'Gao, Lei'
'Hao, Hongxun'
'Yin, Qiuxiang'
'Xie, Chuang'

_publ_section_title
;
 Tuning the photomechanical behavior and excellent elasticity of
 azobenzene via cocrystal engineering
;
_journal_issue 46
_journal_name_full CrystEngComm
_journal_page_first 8045
_journal_page_last 8053
_journal_paper_doi 10.1039/D0CE01394C
_journal_volume 22
_journal_year 2020
_chemical_absolute_configuration ad
_chemical_formula_moiety 'C12 H12 N2, C12 H11 N3'
_chemical_formula_sum 'C24 H23 N5'
_chemical_formula_weight 381.47
_chemical_melting_point 412.81
_chemical_name_systematic 4-Aminoazobenzene;1,2-bis(4-pyridyl)ethane
_chemical_properties_physical Light-sensitive
_space_group_crystal_system monoclinic
_space_group_IT_number 4
_space_group_name_Hall 'P 2yb'
_space_group_name_H-M_alt 'P 1 21 1'
_atom_sites_solution_hydrogens geom
_atom_sites_solution_primary dual
_audit_creation_date 2019-12-13
_audit_creation_method
;
Olex2 1.2
(compiled 2018.05.29 svn.r3508 for OlexSys, GUI svn.r5506)
;
_audit_update_record
;
2020-06-10 deposited with the CCDC.	2020-10-27 downloaded from the CCDC.
;
_cell_angle_alpha 90
_cell_angle_beta 91.233(6)
_cell_angle_gamma 90
_cell_formula_units_Z 2
_cell_length_a 7.7300(6)
_cell_length_b 5.6677(4)
_cell_length_c 23.0411(14)
_cell_measurement_reflns_used 4054
_cell_measurement_temperature 123(2)
_cell_measurement_theta_max 30.4300
_cell_measurement_theta_min 2.6200
_cell_volume 1009.23(12)
_computing_cell_refinement 'CrysAlisPro 1.171.39.46 (Rigaku OD, 2018)'
_computing_data_collection 'CrystalClear (Rigaku,2008)'
_computing_data_reduction 'CrysAlisPro 1.171.39.46 (Rigaku OD, 2018)'
_computing_molecular_graphics 'Olex2 (Dolomanov et al., 2009)'
_computing_publication_material 'Olex2 (Dolomanov et al., 2009)'
_computing_structure_refinement 'ShelXL (Sheldrick, 2015)'
_computing_structure_solution 'ShelXT (Sheldrick, 2015)'
_diffrn_ambient_temperature 123.15
_diffrn_detector 'CCD plate'
_diffrn_measured_fraction_theta_full 0.998
_diffrn_measured_fraction_theta_max 0.998
_diffrn_measurement_details
;
List of Runs (angles in degrees, time in seconds):

  # Type    Start    End  Width  t~exp~   \w     \q     \k     \f   Frames
#--------------------------------------------------------------------------
  1  \w   -120.00  60.00   1.00    8.00    --  -30.00  45.00   0.00  180
  2  \w   -120.00  60.00   1.00    8.00    --  -30.00  45.00  90.00  180
  3  \w   -120.00  60.00   1.00    8.00    --  -30.00  45.00 180.00  180
;
_diffrn_measurement_device 'abstract diffractometer'
_diffrn_measurement_device_type 'Rigaku Saturn 70 CCD'
_diffrn_measurement_method '\w scans'
_diffrn_orient_matrix_type 'CrysAlisPro convention (1999,Acta A55,543-557)'
_diffrn_orient_matrix_UB_11 -0.0133856000
_diffrn_orient_matrix_UB_12 0.0472446000
_diffrn_orient_matrix_UB_13 -0.0282397000
_diffrn_orient_matrix_UB_21 0.0857266000
_diffrn_orient_matrix_UB_22 0.0446682000
_diffrn_orient_matrix_UB_23 0.0005823000
_diffrn_orient_matrix_UB_31 0.0298878000
_diffrn_orient_matrix_UB_32 -0.1069734000
_diffrn_orient_matrix_UB_33 -0.0122479000
_diffrn_radiation_monochromator confocal
_diffrn_radiation_probe x-ray
_diffrn_radiation_type MoK\a
_diffrn_radiation_wavelength 0.71073
_diffrn_reflns_av_R_equivalents 0.0412
_diffrn_reflns_av_unetI/netI 0.0528
_diffrn_reflns_Laue_measured_fraction_full 0.998
_diffrn_reflns_Laue_measured_fraction_max 0.998
_diffrn_reflns_limit_h_max 9
_diffrn_reflns_limit_h_min -9
_diffrn_reflns_limit_k_max 7
_diffrn_reflns_limit_k_min -6
_diffrn_reflns_limit_l_max 28
_diffrn_reflns_limit_l_min -28
_diffrn_reflns_number 8899
_diffrn_reflns_point_group_measured_fraction_full 0.973
_diffrn_reflns_point_group_measured_fraction_max 0.969
_diffrn_reflns_theta_full 25.242
_diffrn_reflns_theta_max 26.368
_diffrn_reflns_theta_min 2.636
_diffrn_source 'rotating anode'
_diffrn_source_type 'Enhance (Mo) X-ray Source'
_exptl_absorpt_coefficient_mu 0.077
_exptl_absorpt_correction_T_max 1.00000
_exptl_absorpt_correction_T_min 0.75114
_exptl_absorpt_correction_type multi-scan
_exptl_absorpt_process_details
;
CrysAlisPro 1.171.39.46 (Rigaku Oxford Diffraction, 2018)
Empirical absorption correction using spherical harmonics,
 implemented in SCALE3 ABSPACK scaling algorithm.
;
_exptl_crystal_colour yellow
_exptl_crystal_colour_primary yellow
_exptl_crystal_density_diffrn 1.255
_exptl_crystal_description plate
_exptl_crystal_F_000 404
_exptl_crystal_preparation photochromic
_exptl_crystal_recrystallization_method 'Re-crystallisation from solvent: ethyl acetate/n-heptane'
_exptl_crystal_size_max 0.2
_exptl_crystal_size_mid 0.16
_exptl_crystal_size_min 0.14
_refine_diff_density_max 0.520
_refine_diff_density_min -0.299
_refine_diff_density_rms 0.055
_refine_ls_abs_structure_details
;
 Flack x determined using 938 quotients [(I+)-(I-)]/[(I+)+(I-)]
 (Parsons, Flack and Wagner, Acta Cryst. B69 (2013) 249-259).
;
_refine_ls_abs_structure_Flack -0.1(10)
_refine_ls_extinction_method none
_refine_ls_goodness_of_fit_ref 1.041
_refine_ls_hydrogen_treatment constr
_refine_ls_matrix_type full
_refine_ls_number_parameters 280
_refine_ls_number_reflns 3986
_refine_ls_number_restraints 74
_refine_ls_restrained_S_all 1.062
_refine_ls_R_factor_all 0.1033
_refine_ls_R_factor_gt 0.0715
_refine_ls_shift/su_max 0.000
_refine_ls_shift/su_mean 0.000
_refine_ls_structure_factor_coef Fsqd
_refine_ls_weighting_details 'w=1/[\s^2^(Fo^2^)+(0.1189P)^2^+0.5240P] where P=(Fo^2^+2Fc^2^)/3'
_refine_ls_weighting_scheme calc
_refine_ls_wR_factor_gt 0.1964
_refine_ls_wR_factor_ref 0.2223
_reflns_Friedel_coverage 0.755
_reflns_Friedel_fraction_full 0.942
_reflns_Friedel_fraction_max 0.933
_reflns_number_gt 2844
_reflns_number_total 3986
_reflns_threshold_expression 'I > 2\s(I)'
_cod_data_source_file d0ce01394c3.cif
_cod_data_source_block r20191212c
_cod_database_code 7241738
_shelx_shelxl_version_number 2018/3
_chemical_oxdiff_formula 'C11 H10 N O'
_shelx_space_group_comment
;
The symmetry employed for this shelxl refinement is uniquely defined
by the following loop, which should always be used as a source of
symmetry information in preference to the above space-group names.
They are only intended as comments.
;
_shelx_estimated_absorpt_t_max 0.989
_shelx_estimated_absorpt_t_min 0.985
_reflns_odcompleteness_completeness 99.87
_reflns_odcompleteness_iscentric 1
_reflns_odcompleteness_theta 26.32
_olex2_refinement_description
;
1. Fixed Uiso
 At 1.2 times of:
  All C(H) groups, All C(H,H) groups, All N(H,H) groups
2. Rigid bond restraints
 N5, C19
 with sigma for 1-2 distances of 0.005 and sigma for 1-3 distances of 0.01
 C19, N5
 with sigma for 1-2 distances of 0.001 and sigma for 1-3 distances of 0.002
3. Uiso/Uaniso restraints and constraints
C7 \\sim C6A \\sim C6 \\sim C7A: within 1.7A with sigma of 0.01 and sigma for
terminal atoms of 0.02
Uanis(C6A) \\sim Ueq, Uanis(C7) \\sim Ueq, Uanis(C6) \\sim Ueq, Uanis(C7A)
\\sim Ueq: with sigma of 0.01 and sigma for terminal atoms of 0.02
Uanis(N4) \\sim Ueq, Uanis(N5) \\sim Ueq: with sigma of 0.005 and sigma for
terminal atoms of 0.01
4. Others
 Fixed Sof: C6(0.36) H6A(0.36) H6B(0.36) C7A(0.64) H7AA(0.64) H7AB(0.64)
 C6A(0.64) H6AA(0.64) H6AB(0.64) C7(0.36) H7A(0.36) H7B(0.36)
5.a Secondary CH2 refined with riding coordinates:
 C6(H6A,H6B), C7A(H7AA,H7AB), C6A(H6AA,H6AB), C7(H7A,H7B)
5.b Aromatic/amide H refined with riding coordinates:
 C1(H1), C2(H2), C3(H3), C4(H4), C9(H9), C10(H10), C11(H11), C12(H12),
 C13(H13), C14(H14), C16(H16), C17(H17), C20(H20), C21(H21), C22(H22), C23(H23),
  C24(H24)
5.c X=CH2 refined with riding coordinates:
 N3(H3A,H3B)
;
_olex2_submission_special_instructions 'No special instructions were received'
_oxdiff_exptl_absorpt_empirical_details
;
Empirical correction (ABSPACK) includes:
- Absorption correction using spherical harmonics
- Frame scaling
- Detector area scaling
;
_oxdiff_exptl_absorpt_empirical_full_max 1.376
_oxdiff_exptl_absorpt_empirical_full_min 0.613

loop_
_space_group_symop_operation_xyz
'x, y, z'
'-x, y+1/2, -z'

loop_
_atom_site_label
_atom_site_type_symbol
_atom_site_fract_x
_atom_site_fract_y
_atom_site_fract_z
_atom_site_U_iso_or_equiv
_atom_site_adp_type
_atom_site_occupancy
_atom_site_site_symmetry_order
_atom_site_calc_flag
_atom_site_refinement_flags_posn
_atom_site_refinement_flags_adp
_atom_site_refinement_flags_occupancy
_atom_site_disorder_assembly
_atom_site_disorder_group
N1 N -0.1069(6) 0.7283(9) 0.94430(17) 0.0388(12) Uani 1 1 d . . . . .
N2 N 0.1155(6) 0.2600(10) 0.56067(16) 0.0387(12) Uani 1 1 d . . . . .
C1 C 0.0077(7) 0.4839(12) 0.8702(2) 0.0415(16) Uani 1 1 d . . . . .
H1 H 0.068415 0.344165 0.860456 0.050 Uiso 1 1 calc R . . . .
C2 C -0.0233(6) 0.5380(10) 0.92759(19) 0.0315(13) Uani 1 1 d . . . . .
H2 H 0.017972 0.431874 0.956642 0.038 Uiso 1 1 calc R . . . .
C3 C -0.1617(6) 0.8770(11) 0.9018(2) 0.0369(13) Uani 1 1 d . . . . .
H3 H -0.219287 1.017862 0.912672 0.044 Uiso 1 1 calc R . . . .
C4 C -0.1387(6) 0.8350(11) 0.8444(2) 0.0362(14) Uani 1 1 d . . . . .
H4 H -0.183036 0.942824 0.816256 0.043 Uiso 1 1 calc R . . . .
C5 C -0.0512(8) 0.6366(12) 0.8270(2) 0.0434(16) Uani 1 1 d . . . . .
C6 C -0.083(2) 0.537(4) 0.7635(7) 0.049(3) Uani 0.36 1 d . U P A 1
H6A H -0.165210 0.403877 0.764114 0.059 Uiso 0.36 1 calc R . P A 1
H6B H -0.131473 0.662153 0.737958 0.059 Uiso 0.36 1 calc R . P A 1
C7A C -0.0085(13) 0.3797(18) 0.7407(3) 0.041(2) Uani 0.64 1 d . U P A 2
H7AA H -0.131084 0.330123 0.742486 0.050 Uiso 0.64 1 calc R . P A 2
H7AB H 0.060550 0.270706 0.765537 0.050 Uiso 0.64 1 calc R . P A 2
C8 C 0.0514(8) 0.3570(14) 0.6778(2) 0.0474(17) Uani 1 1 d . . . . .
C9 C -0.0023(7) 0.5120(11) 0.6333(2) 0.0368(14) Uani 1 1 d . . . . .
H9 H -0.061055 0.654048 0.642440 0.044 Uiso 1 1 calc R . . . .
C10 C 0.0304(6) 0.4572(11) 0.5772(2) 0.0348(13) Uani 1 1 d . . . . .
H10 H -0.008645 0.563355 0.547853 0.042 Uiso 1 1 calc R . . . .
C11 C 0.1665(6) 0.1171(11) 0.6037(2) 0.0330(12) Uani 1 1 d . . . . .
H11 H 0.226680 -0.022658 0.593652 0.040 Uiso 1 1 calc R . . . .
C12 C 0.1387(6) 0.1570(10) 0.6614(2) 0.0333(13) Uani 1 1 d . . . . .
H12 H 0.179215 0.047639 0.689836 0.040 Uiso 1 1 calc R . . . .
N3 N 0.4011(6) 0.1420(10) 0.47647(18) 0.0503(13) Uani 1 1 d . . . . .
H3A H 0.452728 0.008797 0.486034 0.060 Uiso 1 1 calc R . . . .
H3B H 0.342006 0.220054 0.502452 0.060 Uiso 1 1 calc R . . . .
N4 N 0.4529(7) 0.5493(12) 0.2556(2) 0.0610(16) Uani 1 1 d . U . . .
N5 N 0.5572(6) 0.4544(11) 0.2263(2) 0.0529(13) Uani 1 1 d . U . . .
C13 C 0.5208(7) 0.1997(13) 0.3253(2) 0.0473(17) Uani 1 1 d . . . . .
H13 H 0.583257 0.116211 0.296761 0.057 Uiso 1 1 calc R . . . .
C14 C 0.5048(6) 0.1069(13) 0.3804(3) 0.0460(16) Uani 1 1 d . . . . .
H14 H 0.557757 -0.040067 0.389623 0.055 Uiso 1 1 calc R . . . .
C15 C 0.4124(7) 0.2255(12) 0.4227(2) 0.0399(14) Uani 1 1 d . . . . .
C16 C 0.3325(7) 0.4450(12) 0.4074(3) 0.0471(16) Uani 1 1 d . . . . .
H16 H 0.267989 0.529711 0.435162 0.057 Uiso 1 1 calc R . . . .
C17 C 0.3491(8) 0.5312(13) 0.3532(3) 0.0519(17) Uani 1 1 d . . . . .
H17 H 0.292776 0.675373 0.343507 0.062 Uiso 1 1 calc R . . . .
C18 C 0.4431(7) 0.4210(14) 0.3115(3) 0.0513(17) Uani 1 1 d . . . . .
C19 C 0.5623(8) 0.5873(15) 0.1699(3) 0.0556(17) Uani 1 1 d . U . . .
C20 C 0.4849(7) 0.8027(14) 0.1553(3) 0.0558(19) Uani 1 1 d . . . . .
H20 H 0.422107 0.888070 0.183419 0.067 Uiso 1 1 calc R . . . .
C21 C 0.5004(7) 0.8905(14) 0.0997(3) 0.0545(18) Uani 1 1 d . . . . .
H21 H 0.446759 1.036723 0.090211 0.065 Uiso 1 1 calc R . . . .
C22 C 0.5912(6) 0.7732(13) 0.0571(3) 0.0493(16) Uani 1 1 d . . . . .
H22 H 0.600341 0.835320 0.019032 0.059 Uiso 1 1 calc R . . . .
C23 C 0.6684(7) 0.5594(13) 0.0730(3) 0.0503(16) Uani 1 1 d . . . . .
H23 H 0.731132 0.473793 0.044937 0.060 Uiso 1 1 calc R . . . .
C24 C 0.6561(7) 0.4694(13) 0.1282(3) 0.0529(18) Uani 1 1 d . . . . .
H24 H 0.712294 0.325134 0.137863 0.064 Uiso 1 1 calc R . . . .
C6A C 0.0082(13) 0.6235(19) 0.7647(3) 0.043(2) Uani 0.64 1 d . U P A 2
H6AA H -0.062003 0.733105 0.740413 0.051 Uiso 0.64 1 calc R . P A 2
H6AB H 0.130530 0.674293 0.763025 0.051 Uiso 0.64 1 calc R . P A 2
C7 C 0.081(2) 0.460(4) 0.7423(7) 0.047(3) Uani 0.36 1 d . U P A 1
H7A H 0.129750 0.335800 0.768048 0.057 Uiso 0.36 1 calc R . P A 1
H7B H 0.163052 0.593557 0.741641 0.057 Uiso 0.36 1 calc R . P A 1

loop_
_atom_site_aniso_label
_atom_site_aniso_U_11
_atom_site_aniso_U_22
_atom_site_aniso_U_33
_atom_site_aniso_U_23
_atom_site_aniso_U_13
_atom_site_aniso_U_12
N1 0.050(3) 0.035(3) 0.032(2) -0.001(2) 0.0031(18) 0.000(3)
N2 0.046(3) 0.044(3) 0.026(2) -0.003(2) 0.0044(17) -0.002(3)
C1 0.047(3) 0.041(4) 0.037(3) -0.002(2) 0.004(2) 0.017(3)
C2 0.037(3) 0.033(3) 0.025(2) 0.005(2) -0.0042(19) 0.002(3)
C3 0.039(3) 0.031(3) 0.041(3) 0.000(2) 0.009(2) 0.000(3)
C4 0.037(3) 0.036(4) 0.036(2) 0.010(2) 0.000(2) 0.008(3)
C5 0.066(4) 0.039(4) 0.026(2) 0.003(2) 0.003(2) 0.008(3)
C6 0.049(6) 0.056(7) 0.041(5) -0.009(6) 0.002(5) 0.002(6)
C7A 0.070(5) 0.034(5) 0.020(3) -0.006(3) 0.013(3) -0.018(4)
C8 0.062(4) 0.055(4) 0.025(2) 0.000(3) 0.003(2) 0.014(4)
C9 0.049(3) 0.027(4) 0.034(2) 0.003(2) 0.006(2) 0.009(3)
C10 0.037(3) 0.039(4) 0.028(2) 0.005(2) -0.0010(19) 0.001(3)
C11 0.031(3) 0.025(3) 0.043(3) -0.004(2) 0.005(2) -0.001(3)
C12 0.037(3) 0.031(3) 0.032(2) 0.008(2) 0.0025(19) 0.002(3)
N3 0.053(3) 0.055(3) 0.043(2) 0.002(2) 0.006(2) 0.003(3)
N4 0.043(3) 0.055(4) 0.084(3) -0.024(3) -0.022(2) 0.011(3)
N5 0.039(2) 0.042(3) 0.077(3) -0.017(2) -0.013(2) 0.007(3)
C13 0.029(3) 0.058(5) 0.054(3) -0.019(3) 0.000(2) -0.004(3)
C14 0.026(3) 0.036(4) 0.076(4) -0.018(3) -0.003(3) 0.009(3)
C15 0.030(3) 0.039(4) 0.050(3) 0.001(3) -0.008(2) -0.007(3)
C16 0.030(3) 0.033(4) 0.078(4) -0.017(3) -0.007(3) 0.001(3)
C17 0.049(4) 0.032(4) 0.073(4) 0.006(3) -0.020(3) -0.014(3)
C18 0.033(3) 0.048(4) 0.073(4) -0.007(3) -0.017(3) -0.004(3)
C19 0.035(3) 0.051(5) 0.080(4) -0.010(3) -0.013(3) -0.018(3)
C20 0.031(3) 0.051(5) 0.085(5) -0.032(4) 0.000(3) -0.007(3)
C21 0.036(3) 0.036(4) 0.091(5) 0.007(3) -0.016(3) -0.006(3)
C22 0.021(3) 0.042(4) 0.085(4) -0.011(3) -0.002(3) -0.001(3)
C23 0.039(3) 0.044(4) 0.067(4) -0.002(3) 0.001(3) 0.007(3)
C24 0.034(3) 0.038(4) 0.087(5) -0.019(4) -0.008(3) 0.006(3)
C6A 0.066(5) 0.033(4) 0.028(3) 0.001(3) 0.013(3) -0.013(4)
C7 0.048(6) 0.055(7) 0.038(5) -0.002(6) 0.005(5) -0.001(6)

loop_
_atom_type_symbol
_atom_type_description
_atom_type_scat_dispersion_real
_atom_type_scat_dispersion_imag
_atom_type_scat_source
C C 0.0033 0.0016 'International Tables Vol C Tables 4.2.6.8 and 6.1.1.4'
H H 0.0000 0.0000 'International Tables Vol C Tables 4.2.6.8 and 6.1.1.4'
N N 0.0061 0.0033 'International Tables Vol C Tables 4.2.6.8 and 6.1.1.4'

loop_
_geom_angle_atom_site_label_1
_geom_angle_atom_site_label_2
_geom_angle_atom_site_label_3
_geom_angle
_geom_angle_site_symmetry_1
_geom_angle_site_symmetry_3
_geom_angle_publ_flag
C2 N1 C3 116.5(4) . . ?
C11 N2 C10 115.4(4) . . ?
C2 C1 C5 119.1(5) . . ?
N1 C2 C1 123.8(5) . . ?
N1 C3 C4 123.3(5) . . ?
C3 C4 C5 120.1(5) . . ?
C1 C5 C6 118.9(10) . . ?
C1 C5 C6A 123.1(6) . . ?
C4 C5 C1 117.2(4) . . ?
C4 C5 C6 119.6(9) . . ?
C4 C5 C6A 118.4(6) . . ?
C7 C6 C5 107.8(13) . . ?
C6A C7A C8 113.6(7) . . ?
C9 C8 C7A 123.0(6) . . ?
C9 C8 C7 118.7(10) . . ?
C12 C8 C7A 119.1(6) . . ?
C12 C8 C9 117.0(4) . . ?
C12 C8 C7 119.4(9) . . ?
C10 C9 C8 119.5(5) . . ?
N2 C10 C9 123.9(5) . . ?
N2 C11 C12 124.9(5) . . ?
C11 C12 C8 119.3(5) . . ?
N5 N4 C18 108.6(6) . . ?
N4 N5 C19 107.1(5) . . ?
C14 C13 C18 119.6(6) . . ?
C13 C14 C15 121.1(6) . . ?
N3 C15 C14 121.6(6) . . ?
N3 C15 C16 120.2(6) . . ?
C14 C15 C16 118.1(6) . . ?
C17 C16 C15 119.7(6) . . ?
C16 C17 C18 123.2(7) . . ?
C13 C18 N4 126.6(6) . . ?
C17 C18 N4 115.1(6) . . ?
C17 C18 C13 118.3(6) . . ?
C20 C19 N5 128.8(6) . . ?
C24 C19 N5 112.4(7) . . ?
C24 C19 C20 118.9(7) . . ?
C21 C20 C19 119.5(6) . . ?
C20 C21 C22 122.5(7) . . ?
C21 C22 C23 116.8(7) . . ?
C24 C23 C22 121.8(6) . . ?
C23 C24 C19 120.6(7) . . ?
C7A C6A C5 111.7(7) . . ?
C6 C7 C8 108.6(12) . . ?

loop_
_geom_bond_atom_site_label_1
_geom_bond_atom_site_label_2
_geom_bond_distance
_geom_bond_site_symmetry_2
_geom_bond_publ_flag
N1 C2 1.319(7) . ?
N1 C3 1.353(7) . ?
N2 C10 1.356(8) . ?
N2 C11 1.334(7) . ?
C1 C2 1.383(6) . ?
C1 C5 1.387(8) . ?
C3 C4 1.360(7) . ?
C4 C5 1.376(9) . ?
C5 C6 1.583(17) . ?
C5 C6A 1.520(8) . ?
C6 C7 1.43(2) . ?
C7A C8 1.538(8) . ?
C7A C6A 1.492(11) . ?
C8 C9 1.405(8) . ?
C8 C12 1.376(9) . ?
C8 C7 1.608(18) . ?
C9 C10 1.358(7) . ?
C11 C12 1.369(6) . ?
N3 C15 1.330(7) . ?
N4 N5 1.190(6) . ?
N4 C18 1.483(9) . ?
N5 C19 1.505(9) . ?
C13 C14 1.383(9) . ?
C13 C18 1.423(10) . ?
C14 C15 1.394(8) . ?
C15 C16 1.430(9) . ?
C16 C17 1.350(8) . ?
C17 C18 1.368(9) . ?
C19 C20 1.397(11) . ?
C19 C24 1.387(9) . ?
C20 C21 1.383(9) . ?
C21 C22 1.387(9) . ?
C22 C23 1.396(10) . ?
C23 C24 1.375(9) . ?

loop_
_geom_torsion_atom_site_label_1
_geom_torsion_atom_site_label_2
_geom_torsion_atom_site_label_3
_geom_torsion_atom_site_label_4
_geom_torsion
_geom_torsion_site_symmetry_1
_geom_torsion_site_symmetry_2
_geom_torsion_site_symmetry_3
_geom_torsion_site_symmetry_4
_geom_torsion_publ_flag
N1 C3 C4 C5 -2.0(9) . . . . ?
N2 C11 C12 C8 0.3(8) . . . . ?
C1 C5 C6 C7 -63.5(17) . . . . ?
C1 C5 C6A C7A 51.0(11) . . . . ?
C2 N1 C3 C4 1.8(8) . . . . ?
C2 C1 C5 C4 -0.2(9) . . . . ?
C2 C1 C5 C6 -156.6(10) . . . . ?
C2 C1 C5 C6A 166.3(7) . . . . ?
C3 N1 C2 C1 -0.9(8) . . . . ?
C3 C4 C5 C1 1.1(8) . . . . ?
C3 C4 C5 C6 157.3(11) . . . . ?
C3 C4 C5 C6A -166.1(6) . . . . ?
C4 C5 C6 C7 140.7(12) . . . . ?
C4 C5 C6A C7A -142.6(7) . . . . ?
C5 C1 C2 N1 0.1(9) . . . . ?
C5 C6 C7 C8 179.7(16) . . . . ?
C7A C8 C9 C10 -168.3(7) . . . . ?
C7A C8 C12 C11 169.0(6) . . . . ?
C8 C7A C6A C5 -179.5(7) . . . . ?
C8 C9 C10 N2 -1.0(9) . . . . ?
C9 C8 C12 C11 -0.9(9) . . . . ?
C9 C8 C7 C6 65.5(16) . . . . ?
C10 N2 C11 C12 0.1(8) . . . . ?
C11 N2 C10 C9 0.3(8) . . . . ?
C12 C8 C9 C10 1.2(9) . . . . ?
C12 C8 C7 C6 -139.8(12) . . . . ?
N3 C15 C16 C17 178.1(5) . . . . ?
N4 N5 C19 C20 9.7(8) . . . . ?
N4 N5 C19 C24 -169.2(5) . . . . ?
N5 N4 C18 C13 -9.9(8) . . . . ?
N5 N4 C18 C17 170.0(5) . . . . ?
N5 C19 C20 C21 -177.5(5) . . . . ?
N5 C19 C24 C23 177.1(6) . . . . ?
C13 C14 C15 N3 -177.7(5) . . . . ?
C13 C14 C15 C16 0.8(8) . . . . ?
C14 C13 C18 N4 177.6(5) . . . . ?
C14 C13 C18 C17 -2.3(8) . . . . ?
C14 C15 C16 C17 -0.4(8) . . . . ?
C15 C16 C17 C18 -1.5(8) . . . . ?
C16 C17 C18 N4 -177.1(5) . . . . ?
C16 C17 C18 C13 2.8(9) . . . . ?
C18 N4 N5 C19 179.4(5) . . . . ?
C18 C13 C14 C15 0.6(8) . . . . ?
C19 C20 C21 C22 -0.3(9) . . . . ?
C20 C19 C24 C23 -1.9(9) . . . . ?
C20 C21 C22 C23 -0.2(8) . . . . ?
C21 C22 C23 C24 -0.3(9) . . . . ?
C22 C23 C24 C19 1.4(9) . . . . ?
C24 C19 C20 C21 1.3(8) . . . . ?
C6A C7A C8 C9 -48.8(11) . . . . ?
C6A C7A C8 C12 141.9(8) . . . . ?
C7 C8 C9 C10 156.6(9) . . . . ?
C7 C8 C12 C11 -156.1(10) . . . . ?
